data_4133698
loop_
_publ_author_name
'Arnold, Amela'
'Sherbow, Tobias J.'
'Sayler, Richard I.'
'Britt, R. David'
'Thompson, Emily J.'
'Mu\~noz, M Teresa'
'Fettinger, James C.'
'Berben, Louise A.'

_publ_section_title
;
 Organic Electron Delocalization Modulated by Ligand Charge States in
 [L<sub>2</sub>M]<sup> <i>n-</i> </sup> Complexes of Group 13 Ions.
;
_journal_issue 40
_journal_name_full 'Journal of the American Chemical Society'
_journal_page_first 15792
_journal_page_last 15803
_journal_paper_doi 10.1021/jacs.9b05602
_journal_volume 141
_journal_year 2019
_chemical_formula_moiety 'C66 H54 Al N6 O4, 2(Al Cl4), 2(C4 H8 O) [+ solvent]'
_chemical_formula_sum 'C74 H70 Al3 Cl8 N6 O6'
_chemical_formula_weight 1503.90
_space_group_crystal_system triclinic
_space_group_IT_number 2
_space_group_name_Hall '-P 1'
_space_group_name_H-M_alt 'P -1'
_atom_sites_solution_hydrogens geom
_audit_creation_method SHELXL-2018/3
_cell_angle_alpha 87.446(2)
_cell_angle_beta 79.203(2)
_cell_angle_gamma 73.2865(18)
_cell_formula_units_Z 2
_cell_length_a 13.5219(5)
_cell_length_b 16.4400(7)
_cell_length_c 21.4566(9)
_cell_measurement_reflns_used 9729
_cell_measurement_temperature 90(2)
_cell_measurement_theta_max 72.36
_cell_measurement_theta_min 3.52
_cell_volume 4487.2(3)
_computing_cell_refinement 'SAINT (8.38a) (Bruker, 2017)'
_computing_data_collection 'Apex2 (2014.9-1) (Bruker, 2014)'
_computing_data_reduction 'SAINT (8.38a) (Bruker, 2017)'
_computing_molecular_graphics 'Bruker SHELXTL'
_computing_publication_material 'Bruker SHELXTL'
_computing_structure_refinement 'SHELXL-2018/3 (Sheldrick, 2018)'
_computing_structure_solution 'SHELXT (Sheldrick, 2014)'
_diffrn_ambient_temperature 90(2)
_diffrn_measured_fraction_theta_full 0.956
_diffrn_measured_fraction_theta_max 0.924
_diffrn_measurement_device_type 'Bruker APEX-II CCD'
_diffrn_measurement_method '\f and \w scans'
_diffrn_radiation_type CuK\a
_diffrn_radiation_wavelength 1.54178
_diffrn_reflns_av_R_equivalents 0.0352
_diffrn_reflns_av_unetI/netI 0.0621
_diffrn_reflns_Laue_measured_fraction_full 0.956
_diffrn_reflns_Laue_measured_fraction_max 0.924
_diffrn_reflns_limit_h_max 16
_diffrn_reflns_limit_h_min -16
_diffrn_reflns_limit_k_max 19
_diffrn_reflns_limit_k_min -20
_diffrn_reflns_limit_l_max 26
_diffrn_reflns_limit_l_min -26
_diffrn_reflns_number 30351
_diffrn_reflns_point_group_measured_fraction_full 0.956
_diffrn_reflns_point_group_measured_fraction_max 0.924
_diffrn_reflns_theta_full 67.679
_diffrn_reflns_theta_max 72.412
_diffrn_reflns_theta_min 2.806
_exptl_absorpt_coefficient_mu 2.948
_exptl_absorpt_correction_T_max 0.4587
_exptl_absorpt_correction_T_min 0.3058
_exptl_absorpt_correction_type multi-scan
_exptl_absorpt_process_details 'SADABS 2016/2 (Sheldrick, 2016)'
_exptl_crystal_colour Red
_exptl_crystal_density_diffrn 1.113
_exptl_crystal_description Rod
_exptl_crystal_F_000 1558
_exptl_crystal_size_max 0.739
_exptl_crystal_size_mid 0.275
_exptl_crystal_size_min 0.224
_refine_diff_density_max 1.385
_refine_diff_density_min -0.686
_refine_diff_density_rms 0.066
_refine_ls_extinction_method none
_refine_ls_goodness_of_fit_ref 1.037
_refine_ls_hydrogen_treatment constr
_refine_ls_matrix_type full
_refine_ls_number_parameters 992
_refine_ls_number_reflns 16444
_refine_ls_number_restraints 165
_refine_ls_restrained_S_all 1.131
_refine_ls_R_factor_all 0.0874
_refine_ls_R_factor_gt 0.0787
_refine_ls_shift/su_max 0.001
_refine_ls_shift/su_mean 0.000
_refine_ls_structure_factor_coef Fsqd
_refine_ls_weighting_details 'w=1/[\s^2^(Fo^2^)+(0.0968P)^2^+5.9001P] where P=(Fo^2^+2Fc^2^)/3'
_refine_ls_weighting_scheme calc
_refine_ls_wR_factor_gt 0.2099
_refine_ls_wR_factor_ref 0.2172
_reflns_Friedel_coverage 0.000
_reflns_number_gt 13782
_reflns_number_total 16444
_reflns_threshold_expression 'I > 2\s(I)'
_cod_data_source_file ja9b05602_si_001.cif
_cod_data_source_block AMA83FMI_SQ
_cod_depositor_comments
;
The following automatic conversions were performed:

data item '_exptl_absorpt_correction_type' value 'Multi-scan' was
changed to 'multi-scan' in accordance with the
/home/saulius/struct/COD-crude-data/automatic-downloads/DataCite-retrospective/ACS/depositions/lib/dictionaries/cif_core.dic
dictionary named 'cif_core.dic' version 2.4.2 last updated on
2011-04-26.

Automatic conversion script
Id: cif_fix_values 6909 2019-04-08 15:41:33Z antanas 
;
_cod_database_code 4133698
_shelx_shelxl_version_number 2018/3
_shelx_space_group_comment
; 
The symmetry employed for this shelxl refinement is uniquely defined 
by the following loop, which should always be used as a source of 
symmetry information in preference to the above space-group names. 
They are only intended as comments. 
;
_shelx_estimated_absorpt_t_min 0.219
_shelx_estimated_absorpt_t_max 0.558

loop_
_space_group_symop_operation_xyz
'x, y, z'
'-x, -y, -z'

loop_
_atom_site_label
_atom_site_type_symbol
_atom_site_fract_x
_atom_site_fract_y
_atom_site_fract_z
_atom_site_U_iso_or_equiv
_atom_site_adp_type
_atom_site_occupancy
_atom_site_site_symmetry_order
_atom_site_calc_flag
_atom_site_refinement_flags_posn
_atom_site_refinement_flags_adp
_atom_site_refinement_flags_occupancy
_atom_site_disorder_assembly
_atom_site_disorder_group
Al1 Al 0.48742(6) 0.26631(5) 0.76077(4) 0.02842(19) Uani 1 1 d . . . . .
C1 C 0.3687(2) 0.43939(19) 0.75961(15) 0.0340(6) Uani 1 1 d . . . . .
N1 N 0.39029(17) 0.37698(15) 0.80040(12) 0.0316(5) Uani 1 1 d . . . . .
C2 C 0.4199(2) 0.41685(19) 0.69446(15) 0.0342(6) Uani 1 1 d . . . . .
N2 N 0.48538(17) 0.33619(15) 0.68924(12) 0.0310(5) Uani 1 1 d . . . . .
C3 C 0.4116(3) 0.4667(2) 0.64128(18) 0.0508(9) Uani 1 1 d . . . . .
H3 H 0.362588 0.521551 0.643522 0.061 Uiso 1 1 calc R U . . .
N3 N 0.58491(17) 0.18199(15) 0.69468(12) 0.0317(5) Uani 1 1 d . . . . .
C4 C 0.4765(4) 0.4350(2) 0.58440(19) 0.0671(13) Uani 1 1 d . . . . .
H4 H 0.473158 0.469548 0.547734 0.081 Uiso 1 1 calc R U . . .
N4 N 0.61126(17) 0.28374(16) 0.79537(12) 0.0335(5) Uani 1 1 d . . . . .
C5 C 0.5463(3) 0.3536(2) 0.57972(18) 0.0558(10) Uani 1 1 d . . . . .
H5 H 0.591962 0.332983 0.540888 0.067 Uiso 1 1 calc R U . . .
N5 N 0.48682(17) 0.19637(15) 0.83516(12) 0.0318(5) Uani 1 1 d . . . . .
C6 C 0.5470(2) 0.3042(2) 0.63320(15) 0.0375(7) Uani 1 1 d . . . . .
N6 N 0.36460(17) 0.21878(15) 0.75665(12) 0.0301(5) Uani 1 1 d . . . . .
C7 C 0.6056(2) 0.21501(19) 0.63844(15) 0.0349(6) Uani 1 1 d . . . . .
C8 C 0.3648(2) 0.39246(19) 0.86753(14) 0.0329(6) Uani 1 1 d . . . . .
C9 C 0.4080(2) 0.4477(2) 0.89450(16) 0.0378(7) Uani 1 1 d . . . . .
O9 O 0.46894(18) 0.48694(15) 0.85315(11) 0.0429(5) Uani 1 1 d . . . . .
C10 C 0.3905(3) 0.4569(2) 0.96002(17) 0.0462(8) Uani 1 1 d . . . . .
H10 H 0.418362 0.494828 0.978554 0.055 Uiso 1 1 calc R U . . .
C11 C 0.3321(3) 0.4105(2) 0.99841(17) 0.0502(8) Uani 1 1 d . . . . .
H11 H 0.320636 0.416768 1.043212 0.060 Uiso 1 1 calc R U . . .
C12 C 0.2903(3) 0.3552(2) 0.97221(17) 0.0448(8) Uani 1 1 d . . . . .
H12 H 0.251202 0.323200 0.998792 0.054 Uiso 1 1 calc R U . . .
C13 C 0.3062(2) 0.34718(19) 0.90680(16) 0.0374(7) Uani 1 1 d . . . . .
H13 H 0.276616 0.310165 0.888605 0.045 Uiso 1 1 calc R U . . .
C14 C 0.4888(4) 0.5604(3) 0.8750(2) 0.0587(10) Uani 1 1 d . . . . .
H14A H 0.422293 0.600423 0.894454 0.088 Uiso 1 1 calc R U . . .
H14B H 0.522952 0.587497 0.839046 0.088 Uiso 1 1 calc R U . . .
H14C H 0.534864 0.543679 0.906398 0.088 Uiso 1 1 calc R U . . .
C15 C 0.2997(2) 0.5258(2) 0.77698(16) 0.0425(7) Uani 1 1 d . . . . .
C16 C 0.3352(3) 0.5962(2) 0.75822(19) 0.0514(9) Uani 1 1 d . . . . .
H16 H 0.402710 0.588802 0.732772 0.062 Uiso 1 1 calc R U . . .
C17 C 0.2718(5) 0.6773(3) 0.7767(2) 0.0835(17) Uani 1 1 d . . . . .
H17 H 0.296687 0.725216 0.764593 0.100 Uiso 1 1 calc R U . . .
C18 C 0.1743(6) 0.6882(4) 0.8120(3) 0.115(3) Uani 1 1 d . . . . .
H18 H 0.131591 0.743708 0.824954 0.138 Uiso 1 1 calc R U . . .
C19 C 0.1371(5) 0.6189(4) 0.8293(3) 0.119(3) Uani 1 1 d . . . . .
H19 H 0.068036 0.627277 0.852930 0.143 Uiso 1 1 calc R U . . .
C20 C 0.2000(3) 0.5366(3) 0.8123(2) 0.0713(13) Uani 1 1 d . . . . .
H20 H 0.174763 0.488933 0.824831 0.086 Uiso 1 1 calc R U . . .
C21 C 0.6848(2) 0.1700(2) 0.58479(17) 0.0423(7) Uani 1 1 d . . . . .
C22 C 0.7877(3) 0.1341(3) 0.5941(2) 0.0535(9) Uani 1 1 d . . . . .
H22 H 0.805072 0.136023 0.634855 0.064 Uiso 1 1 calc R U . . .
C23 C 0.8647(3) 0.0955(3) 0.5432(2) 0.0687(12) Uani 1 1 d . . . . .
H23 H 0.935110 0.071825 0.549165 0.082 Uiso 1 1 calc R U . . .
C24 C 0.8403(4) 0.0911(3) 0.4847(2) 0.0720(13) Uani 1 1 d . . . . .
H24 H 0.893587 0.064365 0.450336 0.086 Uiso 1 1 calc R U . . .
C25 C 0.7379(4) 0.1256(3) 0.4753(2) 0.0641(11) Uani 1 1 d . . . . .
H25 H 0.720726 0.121563 0.434802 0.077 Uiso 1 1 calc R U . . .
C26 C 0.6604(3) 0.1660(2) 0.52517(17) 0.0482(8) Uani 1 1 d . . . . .
H26 H 0.590546 0.190911 0.518507 0.058 Uiso 1 1 calc R U . . .
C27 C 0.6169(2) 0.09201(19) 0.70331(14) 0.0329(6) Uani 1 1 d . . . . .
C28 C 0.5830(2) 0.03955(19) 0.66764(15) 0.0350(6) Uani 1 1 d . . . . .
O28 O 0.52234(17) 0.07945(13) 0.62455(11) 0.0387(5) Uani 1 1 d . . . . .
C29 C 0.6087(2) -0.0475(2) 0.67838(17) 0.0411(7) Uani 1 1 d . . . . .
H29 H 0.587468 -0.083520 0.653462 0.049 Uiso 1 1 calc R U . . .
C30 C 0.6655(3) -0.0814(2) 0.72570(18) 0.0470(8) Uani 1 1 d . . . . .
H30 H 0.682744 -0.140762 0.733134 0.056 Uiso 1 1 calc R U . . .
C31 C 0.6972(3) -0.0299(2) 0.76202(18) 0.0469(8) Uani 1 1 d . . . . .
H31 H 0.735311 -0.053553 0.794620 0.056 Uiso 1 1 calc R U . . .
C32 C 0.6728(2) 0.0572(2) 0.75061(16) 0.0404(7) Uani 1 1 d . . . . .
H32 H 0.694780 0.092795 0.775448 0.049 Uiso 1 1 calc R U . . .
C33 C 0.5048(3) 0.0272(2) 0.57880(18) 0.0473(8) Uani 1 1 d . . . . .
H33A H 0.572205 -0.010449 0.558026 0.071 Uiso 1 1 calc R U . . .
H33B H 0.470159 0.063138 0.546954 0.071 Uiso 1 1 calc R U . . .
H33C H 0.459975 -0.007006 0.600026 0.071 Uiso 1 1 calc R U . . .
C34 C 0.6241(2) 0.25013(19) 0.85048(15) 0.0339(6) Uani 1 1 d . . . . .
C35 C 0.5508(2) 0.1996(2) 0.87555(15) 0.0357(6) Uani 1 1 d . . . . .
C36 C 0.5432(2) 0.1581(2) 0.93311(16) 0.0427(7) Uani 1 1 d . . . . .
H36 H 0.584273 0.163485 0.963239 0.051 Uiso 1 1 calc R U . . .
C37 C 0.4742(3) 0.1085(2) 0.94592(17) 0.0455(8) Uani 1 1 d . . . . .
H37 H 0.469049 0.078533 0.984752 0.055 Uiso 1 1 calc R U . . .
C38 C 0.4126(2) 0.1024(2) 0.90203(17) 0.0409(7) Uani 1 1 d . . . . .
H38 H 0.367871 0.066470 0.909464 0.049 Uiso 1 1 calc R U . . .
C39 C 0.4181(2) 0.14982(18) 0.84764(15) 0.0333(6) Uani 1 1 d . . . . .
C40 C 0.3500(2) 0.16207(18) 0.79916(14) 0.0316(6) Uani 1 1 d . . . . .
C41 C 0.6880(2) 0.3198(2) 0.75759(15) 0.0370(7) Uani 1 1 d . . . . .
C42 C 0.7912(2) 0.2673(2) 0.73741(17) 0.0416(7) Uani 1 1 d . . . . .
O42 O 0.81210(16) 0.18635(16) 0.75957(12) 0.0473(6) Uani 1 1 d . . . . .
C43 C 0.8628(3) 0.2992(3) 0.69602(19) 0.0534(9) Uani 1 1 d . . . . .
H43 H 0.932596 0.264497 0.682436 0.064 Uiso 1 1 calc R U . . .
C44 C 0.8321(3) 0.3813(3) 0.6748(2) 0.0610(11) Uani 1 1 d . . . . .
H44 H 0.881404 0.402699 0.646407 0.073 Uiso 1 1 calc R U . . .
C45 C 0.7304(3) 0.4336(3) 0.69400(19) 0.0537(9) Uani 1 1 d . . . . .
H45 H 0.710438 0.490179 0.679044 0.064 Uiso 1 1 calc R U . . .
C46 C 0.6585(2) 0.4017(2) 0.73544(16) 0.0411(7) Uani 1 1 d . . . . .
H46 H 0.588676 0.436632 0.748549 0.049 Uiso 1 1 calc R U . . .
C47 C 0.9190(3) 0.1349(3) 0.7487(2) 0.0629(11) Uani 1 1 d . . . . .
H47A H 0.944750 0.126077 0.703022 0.094 Uiso 1 1 calc R U . . .
H47B H 0.923368 0.079925 0.769360 0.094 Uiso 1 1 calc R U . . .
H47C H 0.962006 0.163571 0.766418 0.094 Uiso 1 1 calc R U . . .
C48 C 0.7028(2) 0.2592(2) 0.88690(16) 0.0404(7) Uani 1 1 d . . . . .
C49 C 0.7687(3) 0.1888(3) 0.91136(18) 0.0494(8) Uani 1 1 d . . . . .
H49 H 0.764864 0.133301 0.904032 0.059 Uiso 1 1 calc R U . . .
C50 C 0.8404(3) 0.2002(3) 0.9467(2) 0.0617(11) Uani 1 1 d . . . . .
H50 H 0.886385 0.152309 0.962890 0.074 Uiso 1 1 calc R U . . .
C51 C 0.8447(3) 0.2811(3) 0.9581(2) 0.0657(12) Uani 1 1 d . . . . .
H51 H 0.892702 0.288632 0.982992 0.079 Uiso 1 1 calc R U . . .
C52 C 0.7799(3) 0.3510(3) 0.9337(2) 0.0599(10) Uani 1 1 d . . . . .
H52 H 0.783690 0.406395 0.941307 0.072 Uiso 1 1 calc R U . . .
C53 C 0.7092(3) 0.3398(3) 0.89802(18) 0.0481(8) Uani 1 1 d . . . . .
H53 H 0.664695 0.387842 0.881017 0.058 Uiso 1 1 calc R U . . .
C54 C 0.2753(2) 0.11162(19) 0.80001(17) 0.0383(7) Uani 1 1 d . . . . .
C55 C 0.2008(3) 0.1086(2) 0.8536(2) 0.0500(9) Uani 1 1 d . . . . .
H55 H 0.195658 0.139881 0.890769 0.060 Uiso 1 1 calc R U . . .
C56 C 0.1336(3) 0.0587(3) 0.8517(3) 0.0692(14) Uani 1 1 d . . . . .
H56 H 0.081392 0.056758 0.887756 0.083 Uiso 1 1 calc R U . . .
C57 C 0.1421(4) 0.0130(3) 0.7989(4) 0.0855(19) Uani 1 1 d . . . . .
H57 H 0.096792 -0.021678 0.798564 0.103 Uiso 1 1 calc R U . . .
C58 C 0.2155(5) 0.0163(3) 0.7458(3) 0.0809(16) Uani 1 1 d . . . . .
H58 H 0.220126 -0.015537 0.708934 0.097 Uiso 1 1 calc R U . . .
C59 C 0.2827(3) 0.0656(2) 0.7458(2) 0.0551(10) Uani 1 1 d . . . . .
H59 H 0.333431 0.068034 0.709094 0.066 Uiso 1 1 calc R U . . .
C60 C 0.2898(2) 0.25412(17) 0.71599(14) 0.0296(6) Uani 1 1 d . . . . .
O61 O 0.16286(15) 0.29738(14) 0.80855(10) 0.0380(5) Uani 1 1 d . . . . .
C61 C 0.1863(2) 0.29826(18) 0.74383(15) 0.0338(6) Uani 1 1 d . . . . .
C62 C 0.1166(2) 0.3408(2) 0.70522(17) 0.0405(7) Uani 1 1 d . . . . .
H62 H 0.046394 0.370122 0.723593 0.049 Uiso 1 1 calc R U . . .
C63 C 0.1486(3) 0.3406(2) 0.64054(18) 0.0445(8) Uani 1 1 d . . . . .
H63 H 0.100493 0.370563 0.614616 0.053 Uiso 1 1 calc R U . . .
C64 C 0.2508(3) 0.2969(2) 0.61248(16) 0.0402(7) Uani 1 1 d . . . . .
H64 H 0.272055 0.296331 0.567679 0.048 Uiso 1 1 calc R U . . .
C65 C 0.3210(2) 0.25442(18) 0.65077(15) 0.0336(6) Uani 1 1 d . . . . .
H65 H 0.391054 0.225258 0.632068 0.040 Uiso 1 1 calc R U . . .
C66 C 0.0542(2) 0.3226(2) 0.83750(18) 0.0497(8) Uani 1 1 d . . . . .
H66A H 0.022598 0.382094 0.827500 0.075 Uiso 1 1 calc R U . . .
H66B H 0.047598 0.316231 0.883593 0.075 Uiso 1 1 calc R U . . .
H66C H 0.017825 0.286722 0.821212 0.075 Uiso 1 1 calc R U . . .
Al71 Al 0.49644(15) 0.73586(10) 0.62760(8) 0.0614(4) Uani 0.72 1 d D U P A 1
Cl71 Cl 0.39683(12) 0.84375(10) 0.68078(9) 0.0793(5) Uani 0.72 1 d D . P A 1
Cl72 Cl 0.5937(2) 0.77827(15) 0.55061(12) 0.0801(7) Uani 0.72 1 d D U P A 1
Cl73 Cl 0.39907(16) 0.67395(9) 0.59130(7) 0.0718(4) Uani 0.72 1 d D U P A 1
Cl74 Cl 0.58431(17) 0.65467(17) 0.68911(11) 0.1075(7) Uani 0.72 1 d D . P A 1
Al7A Al 0.6119(3) 0.6989(2) 0.61280(18) 0.0572(9) Uani 0.28 1 d D U P B 2
Cl7A Cl 0.7777(3) 0.6468(3) 0.5890(3) 0.1021(18) Uani 0.28 1 d D . P B 2
Cl7B Cl 0.5656(3) 0.8103(2) 0.5580(2) 0.0493(10) Uani 0.28 1 d D U P B 2
Cl7C Cl 0.5349(4) 0.6110(3) 0.59000(19) 0.0899(13) Uani 0.28 1 d D U P B 2
Cl7D Cl 0.5648(4) 0.7257(3) 0.71055(17) 0.0766(11) Uani 0.28 1 d D . P B 2
Al75 Al 0.86468(16) 0.85657(13) 0.91934(10) 0.0440(4) Uani 0.25 1 d D U P C 1
Cl75 Cl 0.7369(6) 0.9606(5) 0.9394(5) 0.0589(15) Uani 0.25 1 d D U P C 1
Cl76 Cl 0.8825(7) 0.7698(5) 0.9964(4) 0.0615(12) Uani 0.25 1 d D U P C 1
Cl77 Cl 1.0102(4) 0.8960(4) 0.9053(3) 0.0946(16) Uani 0.25 1 d D U P C 1
Cl78 Cl 0.8736(6) 0.7903(4) 0.8363(3) 0.104(2) Uani 0.25 1 d D U P C 1
Al7E Al 0.86468(16) 0.85657(13) 0.91934(10) 0.0440(4) Uani 0.25 1 d D U P D 2
Cl7E Cl 0.7284(6) 0.9551(5) 0.9548(4) 0.0589(15) Uani 0.25 1 d D U P D 2
Cl7F Cl 0.9258(4) 0.7850(4) 0.9897(3) 0.0615(12) Uani 0.25 1 d D U P D 2
Cl7G Cl 0.9686(4) 0.9107(3) 0.8603(3) 0.0802(14) Uani 0.25 1 d D U P D 2
Cl7H Cl 0.8143(4) 0.7762(2) 0.8622(2) 0.0617(11) Uani 0.25 1 d D U P D 2
Al7J Al 0.86881(16) 0.89810(15) 0.93798(11) 0.0470(5) Uani 0.5 1 d D U P E 3
Cl7I Cl 0.7076(3) 0.9667(4) 0.9478(3) 0.0637(11) Uani 0.5 1 d D . P E 3
Cl7J Cl 0.8858(4) 0.7799(2) 0.9881(2) 0.0700(10) Uani 0.5 1 d D . P E 3
Cl7K Cl 0.93491(17) 0.8772(2) 0.84028(10) 0.0732(6) Uani 0.5 1 d D . P E 3
Cl7L Cl 0.94838(18) 0.97190(14) 0.97832(12) 0.0701(6) Uani 0.5 1 d D . P E 3
O81 O 0.0482(2) 0.1718(4) 0.5876(2) 0.1100(16) Uani 1 1 d . . . . .
C81 C 0.1406(3) 0.1174(3) 0.6029(2) 0.0647(11) Uani 1 1 d . . . . .
H81A H 0.129657 0.062088 0.617223 0.078 Uiso 1 1 calc R U . . .
H81B H 0.161982 0.142509 0.637457 0.078 Uiso 1 1 calc R U . . .
C82 C 0.2233(3) 0.1056(3) 0.5446(2) 0.0702(13) Uani 1 1 d . . . . .
H82A H 0.271416 0.140341 0.546794 0.084 Uiso 1 1 calc R U . . .
H82B H 0.264618 0.045236 0.538472 0.084 Uiso 1 1 calc R U . . .
C83 C 0.1638(4) 0.1342(4) 0.4937(3) 0.0859(16) Uani 1 1 d . . . . .
H83A H 0.142121 0.087558 0.477880 0.103 Uiso 1 1 calc R U . . .
H83B H 0.205014 0.157352 0.457902 0.103 Uiso 1 1 calc R U . . .
C84 C 0.0707(5) 0.2023(4) 0.5259(4) 0.0943(19) Uani 1 1 d . . . . .
H84A H 0.087768 0.256834 0.526827 0.113 Uiso 1 1 calc R U . . .
H84B H 0.010355 0.210658 0.503936 0.113 Uiso 1 1 calc R U . . .
O91 O 0.9439(3) 0.0759(2) 0.33030(16) 0.0789(9) Uani 1 1 d . . . . .
C91 C 1.0442(4) 0.0788(4) 0.3343(4) 0.103(2) Uani 1 1 d . . . . .
H91A H 1.094941 0.049864 0.296877 0.123 Uiso 1 1 calc R U . . .
H91B H 1.065569 0.048970 0.372857 0.123 Uiso 1 1 calc R U . . .
C92 C 1.0448(5) 0.1681(4) 0.3368(3) 0.0907(16) Uani 1 1 d . . . . .
H92A H 1.092025 0.182082 0.299412 0.109 Uiso 1 1 calc R U . . .
H92B H 1.067438 0.179964 0.375850 0.109 Uiso 1 1 calc R U . . .
C93 C 0.9337(6) 0.2167(4) 0.3366(5) 0.119(2) Uani 1 1 d . . . . .
H93A H 0.897246 0.237043 0.379884 0.143 Uiso 1 1 calc R U . . .
H93B H 0.929836 0.266264 0.308238 0.143 Uiso 1 1 calc R U . . .
C94 C 0.8863(4) 0.1574(3) 0.3134(3) 0.0729(13) Uani 1 1 d . . . . .
H94A H 0.811345 0.169443 0.333529 0.087 Uiso 1 1 calc R U . . .
H94B H 0.891316 0.161582 0.266830 0.087 Uiso 1 1 calc R U . . .

loop_
_atom_site_aniso_label
_atom_site_aniso_U_11
_atom_site_aniso_U_22
_atom_site_aniso_U_33
_atom_site_aniso_U_23
_atom_site_aniso_U_13
_atom_site_aniso_U_12
Al1 0.0216(3) 0.0327(4) 0.0310(4) -0.0041(3) -0.0054(3) -0.0069(3)
C1 0.0255(12) 0.0385(15) 0.0395(16) -0.0043(12) -0.0071(12) -0.0100(11)
N1 0.0251(10) 0.0368(12) 0.0334(13) -0.0046(10) -0.0049(10) -0.0090(9)
C2 0.0313(13) 0.0346(14) 0.0383(16) -0.0027(12) -0.0049(12) -0.0126(11)
N2 0.0238(10) 0.0374(12) 0.0334(13) -0.0039(10) -0.0049(10) -0.0109(9)
C3 0.068(2) 0.0336(16) 0.046(2) 0.0000(14) -0.0001(17) -0.0141(15)
N3 0.0235(10) 0.0365(12) 0.0344(13) -0.0067(10) -0.0054(10) -0.0065(9)
C4 0.110(4) 0.0362(18) 0.042(2) 0.0059(15) 0.012(2) -0.018(2)
N4 0.0231(10) 0.0408(13) 0.0372(14) -0.0088(11) -0.0039(10) -0.0098(10)
C5 0.079(3) 0.0439(18) 0.0406(19) -0.0038(15) 0.0149(18) -0.0266(18)
N5 0.0248(11) 0.0338(12) 0.0354(13) -0.0069(10) -0.0044(10) -0.0061(9)
C6 0.0371(15) 0.0407(16) 0.0370(16) -0.0052(13) 0.0010(13) -0.0189(13)
N6 0.0223(10) 0.0330(12) 0.0346(13) -0.0052(10) -0.0070(9) -0.0054(9)
C7 0.0270(13) 0.0402(15) 0.0389(16) -0.0089(13) -0.0018(12) -0.0133(12)
C8 0.0265(12) 0.0359(14) 0.0330(15) -0.0048(12) -0.0060(12) -0.0026(11)
C9 0.0316(14) 0.0395(16) 0.0411(17) -0.0038(13) -0.0056(13) -0.0081(12)
O9 0.0427(12) 0.0477(12) 0.0434(13) -0.0041(10) -0.0077(10) -0.0201(10)
C10 0.0469(18) 0.0501(19) 0.0426(19) -0.0122(15) -0.0069(15) -0.0145(15)
C11 0.0516(19) 0.061(2) 0.0331(17) -0.0081(15) -0.0019(15) -0.0102(16)
C12 0.0394(16) 0.0480(18) 0.0402(18) -0.0014(14) 0.0019(14) -0.0072(14)
C13 0.0306(14) 0.0363(15) 0.0415(17) -0.0067(13) -0.0018(13) -0.0053(12)
C14 0.076(3) 0.053(2) 0.060(2) -0.0047(18) -0.017(2) -0.034(2)
C15 0.0358(15) 0.0433(17) 0.0394(18) -0.0039(14) -0.0100(14) 0.0052(13)
C16 0.059(2) 0.0368(17) 0.051(2) -0.0060(15) -0.0139(17) 0.0019(15)
C17 0.126(4) 0.040(2) 0.056(3) -0.0030(18) -0.014(3) 0.019(2)
C18 0.131(5) 0.077(4) 0.067(3) 0.012(3) 0.014(3) 0.061(4)
C19 0.078(3) 0.114(5) 0.091(4) 0.031(4) 0.032(3) 0.055(3)
C20 0.0412(19) 0.080(3) 0.067(3) 0.017(2) 0.0013(19) 0.0144(19)
C21 0.0341(15) 0.0445(17) 0.0455(19) -0.0093(14) 0.0061(14) -0.0137(13)
C22 0.0340(16) 0.065(2) 0.058(2) -0.0165(18) 0.0052(16) -0.0140(15)
C23 0.0370(18) 0.078(3) 0.077(3) -0.015(2) 0.0153(19) -0.0092(18)
C24 0.066(3) 0.068(3) 0.060(3) -0.012(2) 0.026(2) -0.007(2)
C25 0.080(3) 0.058(2) 0.044(2) -0.0083(17) 0.008(2) -0.013(2)
C26 0.0514(19) 0.0475(18) 0.0415(19) -0.0065(15) 0.0020(16) -0.0132(15)
C27 0.0225(12) 0.0376(15) 0.0346(15) -0.0056(12) -0.0027(11) -0.0029(11)
C28 0.0275(13) 0.0393(15) 0.0358(16) -0.0046(12) -0.0044(12) -0.0058(11)
O28 0.0382(11) 0.0369(11) 0.0421(12) -0.0067(9) -0.0160(10) -0.0058(9)
C29 0.0363(15) 0.0402(16) 0.0460(19) -0.0045(14) -0.0081(14) -0.0085(13)
C30 0.0405(16) 0.0425(17) 0.053(2) 0.0042(15) -0.0075(16) -0.0055(14)
C31 0.0387(16) 0.054(2) 0.0433(19) 0.0019(15) -0.0126(15) -0.0031(14)
C32 0.0302(14) 0.0484(17) 0.0399(17) -0.0069(14) -0.0078(13) -0.0048(13)
C33 0.0519(19) 0.0429(17) 0.050(2) -0.0104(15) -0.0225(16) -0.0082(15)
C34 0.0239(12) 0.0400(15) 0.0368(16) -0.0080(12) -0.0055(12) -0.0064(11)
C35 0.0286(13) 0.0414(16) 0.0367(16) -0.0058(13) -0.0081(12) -0.0073(12)
C36 0.0356(15) 0.0559(19) 0.0386(17) -0.0022(15) -0.0119(14) -0.0123(14)
C37 0.0414(17) 0.0537(19) 0.0425(19) 0.0072(15) -0.0116(15) -0.0136(15)
C38 0.0366(15) 0.0409(16) 0.0466(19) 0.0019(14) -0.0085(14) -0.0128(13)
C39 0.0257(12) 0.0309(13) 0.0422(17) -0.0059(12) -0.0043(12) -0.0067(11)
C40 0.0244(12) 0.0317(13) 0.0373(16) -0.0047(12) -0.0058(11) -0.0049(10)
C41 0.0251(13) 0.0531(18) 0.0368(16) -0.0084(14) -0.0056(12) -0.0161(13)
C42 0.0273(14) 0.0545(19) 0.0457(19) -0.0115(15) -0.0078(13) -0.0133(13)
O42 0.0272(10) 0.0528(14) 0.0595(15) -0.0130(11) -0.0079(10) -0.0058(9)
C43 0.0282(15) 0.080(3) 0.052(2) -0.0086(19) -0.0007(15) -0.0176(16)
C44 0.0405(18) 0.090(3) 0.058(2) 0.004(2) -0.0014(17) -0.033(2)
C45 0.0432(18) 0.068(2) 0.056(2) 0.0094(18) -0.0095(17) -0.0261(17)
C46 0.0306(14) 0.0524(18) 0.0442(18) 0.0002(14) -0.0093(13) -0.0162(13)
C47 0.0267(15) 0.069(2) 0.087(3) -0.019(2) -0.0112(17) 0.0001(16)
C48 0.0283(14) 0.0565(19) 0.0391(17) -0.0046(14) -0.0098(13) -0.0130(13)
C49 0.0350(16) 0.066(2) 0.051(2) 0.0027(17) -0.0140(15) -0.0167(15)
C50 0.0401(18) 0.094(3) 0.058(2) 0.013(2) -0.0231(18) -0.023(2)
C51 0.052(2) 0.104(4) 0.058(2) -0.003(2) -0.023(2) -0.041(2)
C52 0.056(2) 0.077(3) 0.060(2) -0.008(2) -0.021(2) -0.030(2)
C53 0.0398(16) 0.061(2) 0.049(2) -0.0093(17) -0.0141(15) -0.0184(15)
C54 0.0305(14) 0.0300(14) 0.057(2) 0.0016(13) -0.0153(14) -0.0083(11)
C55 0.0329(15) 0.0422(17) 0.075(3) 0.0112(17) -0.0115(16) -0.0108(13)
C56 0.0389(18) 0.055(2) 0.122(4) 0.039(3) -0.028(2) -0.0241(17)
C57 0.085(3) 0.050(2) 0.154(6) 0.036(3) -0.074(4) -0.043(2)
C58 0.112(4) 0.047(2) 0.113(4) 0.010(2) -0.072(4) -0.038(3)
C59 0.071(2) 0.0342(17) 0.069(3) -0.0030(16) -0.034(2) -0.0158(16)
C60 0.0240(12) 0.0281(13) 0.0395(16) -0.0022(11) -0.0099(11) -0.0088(10)
O61 0.0273(9) 0.0444(12) 0.0379(12) -0.0021(9) -0.0033(9) -0.0044(8)
C61 0.0295(13) 0.0325(14) 0.0415(17) -0.0023(12) -0.0094(12) -0.0100(11)
C62 0.0284(14) 0.0405(16) 0.0502(19) -0.0007(14) -0.0094(13) -0.0046(12)
C63 0.0365(15) 0.0470(18) 0.050(2) 0.0051(15) -0.0204(15) -0.0047(13)
C64 0.0408(16) 0.0433(17) 0.0386(17) 0.0018(13) -0.0120(14) -0.0125(13)
C65 0.0283(13) 0.0346(14) 0.0399(16) -0.0037(12) -0.0078(12) -0.0103(11)
C66 0.0306(15) 0.059(2) 0.051(2) -0.0020(16) 0.0005(15) -0.0039(14)
Al71 0.0847(11) 0.0454(8) 0.0496(9) -0.0011(7) -0.0055(8) -0.0153(8)
Cl71 0.0613(8) 0.0655(9) 0.1066(13) -0.0335(9) 0.0096(8) -0.0217(7)
Cl72 0.0888(15) 0.0700(15) 0.0709(11) -0.0102(11) 0.0158(10) -0.0238(12)
Cl73 0.1301(14) 0.0502(7) 0.0497(7) 0.0109(6) -0.0218(8) -0.0463(8)
Cl74 0.0907(13) 0.1231(18) 0.0838(14) 0.0199(13) -0.0157(11) 0.0059(12)
Al7A 0.087(2) 0.0385(16) 0.0523(18) 0.0042(14) -0.0159(18) -0.0261(16)
Cl7A 0.067(3) 0.091(3) 0.120(4) 0.019(3) -0.007(3) 0.013(2)
Cl7B 0.056(2) 0.036(2) 0.066(2) 0.0039(17) -0.026(2) -0.0203(17)
Cl7C 0.169(4) 0.070(2) 0.068(2) 0.0097(18) -0.038(2) -0.084(2)
Cl7D 0.087(3) 0.079(3) 0.062(2) -0.007(2) 0.007(2) -0.032(2)
Al75 0.0530(10) 0.0356(10) 0.0431(10) 0.0037(8) -0.0017(8) -0.0172(8)
Cl75 0.056(3) 0.0474(15) 0.054(3) 0.0137(18) 0.009(2) 0.0020(17)
Cl76 0.052(2) 0.068(2) 0.063(2) 0.0086(17) -0.025(2) -0.0058(19)
Cl77 0.075(3) 0.096(3) 0.115(4) 0.009(3) 0.014(3) -0.049(3)
Cl78 0.136(5) 0.082(3) 0.069(3) -0.020(3) -0.036(3) 0.024(3)
Al7E 0.0530(10) 0.0356(10) 0.0431(10) 0.0037(8) -0.0017(8) -0.0172(8)
Cl7E 0.056(3) 0.0474(15) 0.054(3) 0.0137(18) 0.009(2) 0.0020(17)
Cl7F 0.052(2) 0.068(2) 0.063(2) 0.0086(17) -0.025(2) -0.0058(19)
Cl7G 0.069(3) 0.075(3) 0.090(4) -0.008(3) 0.029(3) -0.037(2)
Cl7H 0.092(3) 0.0398(17) 0.057(3) -0.0049(17) -0.032(2) -0.0133(19)
Al7J 0.0452(10) 0.0500(12) 0.0458(11) 0.0138(9) -0.0133(9) -0.0125(9)
Cl7I 0.0325(14) 0.070(2) 0.076(2) 0.0174(16) 0.0027(12) -0.0061(13)
Cl7J 0.0771(16) 0.0564(17) 0.090(3) 0.0263(15) -0.0298(17) -0.0355(16)
Cl7K 0.0481(11) 0.108(2) 0.0530(12) 0.0113(12) -0.0093(9) -0.0077(12)
Cl7L 0.0755(13) 0.0698(12) 0.0824(15) 0.0328(11) -0.0342(12) -0.0401(11)
O81 0.0413(16) 0.187(5) 0.076(3) -0.020(3) -0.0064(17) 0.009(2)
C81 0.052(2) 0.071(3) 0.076(3) -0.005(2) -0.017(2) -0.0214(19)
C82 0.046(2) 0.074(3) 0.091(3) -0.025(2) 0.000(2) -0.023(2)
C83 0.078(3) 0.115(4) 0.073(3) -0.008(3) 0.001(3) -0.049(3)
C84 0.093(4) 0.078(3) 0.127(6) 0.005(3) -0.064(4) -0.021(3)
O91 0.100(3) 0.073(2) 0.065(2) -0.0001(16) 0.0027(18) -0.0372(19)
C91 0.064(3) 0.089(4) 0.134(6) 0.002(4) 0.008(3) -0.005(3)
C92 0.086(4) 0.101(4) 0.095(4) -0.003(3) -0.035(3) -0.031(3)
C93 0.117(5) 0.083(4) 0.169(8) -0.014(4) -0.035(5) -0.039(4)
C94 0.069(3) 0.071(3) 0.080(3) 0.001(2) -0.002(2) -0.029(2)

loop_
_atom_type_symbol
_atom_type_description
_atom_type_scat_dispersion_real
_atom_type_scat_dispersion_imag
_atom_type_scat_source
C C 0.0181 0.0091 'International Tables Vol C Tables 4.2.6.8 and 6.1.1.4'
H H 0.0000 0.0000 'International Tables Vol C Tables 4.2.6.8 and 6.1.1.4'
Al Al 0.2130 0.2455 'International Tables Vol C Tables 4.2.6.8 and 6.1.1.4'
Cl Cl 0.3639 0.7018 'International Tables Vol C Tables 4.2.6.8 and 6.1.1.4'
N N 0.0311 0.0180 'International Tables Vol C Tables 4.2.6.8 and 6.1.1.4'
O O 0.0492 0.0322 'International Tables Vol C Tables 4.2.6.8 and 6.1.1.4'

loop_
_geom_angle_atom_site_label_1
_geom_angle_atom_site_label_2
_geom_angle_atom_site_label_3
_geom_angle
_geom_angle_site_symmetry_3
N2 Al1 N5 178.75(11) .
N2 Al1 N3 80.21(11) .
N5 Al1 N3 100.99(11) .
N2 Al1 N1 79.92(11) .
N5 Al1 N1 98.88(10) .
N3 Al1 N1 160.12(12) .
N2 Al1 N6 100.99(11) .
N5 Al1 N6 78.66(10) .
N3 Al1 N6 91.94(10) .
N1 Al1 N6 92.34(9) .
N2 Al1 N4 101.60(11) .
N5 Al1 N4 78.76(11) .
N3 Al1 N4 91.76(10) .
N1 Al1 N4 91.71(10) .
N6 Al1 N4 157.41(12) .
N1 C1 C2 114.3(3) .
N1 C1 C15 124.4(3) .
C2 C1 C15 121.3(3) .
C1 N1 C8 121.4(2) .
C1 N1 Al1 114.31(19) .
C8 N1 Al1 123.00(19) .
N2 C2 C3 119.7(3) .
N2 C2 C1 112.0(3) .
C3 C2 C1 128.2(3) .
C6 N2 C2 121.8(3) .
C6 N2 Al1 119.1(2) .
C2 N2 Al1 119.1(2) .
C2 C3 C4 118.4(3) .
C2 C3 H3 120.8 .
C4 C3 H3 120.8 .
C7 N3 C27 120.7(2) .
C7 N3 Al1 114.2(2) .
C27 N3 Al1 124.44(19) .
C3 C4 C5 121.6(4) .
C3 C4 H4 119.2 .
C5 C4 H4 119.2 .
C34 N4 C41 121.6(2) .
C34 N4 Al1 115.55(19) .
C41 N4 Al1 122.2(2) .
C6 C5 C4 117.8(3) .
C6 C5 H5 121.1 .
C4 C5 H5 121.1 .
C35 N5 C39 121.6(3) .
C35 N5 Al1 118.7(2) .
C39 N5 Al1 119.5(2) .
N2 C6 C5 120.4(3) .
N2 C6 C7 111.9(3) .
C5 C6 C7 127.7(3) .
C40 N6 C60 121.4(2) .
C40 N6 Al1 115.7(2) .
C60 N6 Al1 122.24(18) .
N3 C7 C6 114.4(3) .
N3 C7 C21 124.6(3) .
C6 C7 C21 120.8(3) .
C13 C8 C9 119.5(3) .
C13 C8 N1 120.4(3) .
C9 C8 N1 119.8(3) .
O9 C9 C10 124.1(3) .
O9 C9 C8 116.3(3) .
C10 C9 C8 119.6(3) .
C9 O9 C14 118.0(3) .
C9 C10 C11 119.9(3) .
C9 C10 H10 120.1 .
C11 C10 H10 120.1 .
C12 C11 C10 120.9(3) .
C12 C11 H11 119.6 .
C10 C11 H11 119.6 .
C13 C12 C11 119.3(3) .
C13 C12 H12 120.4 .
C11 C12 H12 120.4 .
C12 C13 C8 120.9(3) .
C12 C13 H13 119.6 .
C8 C13 H13 119.6 .
O9 C14 H14A 109.5 .
O9 C14 H14B 109.5 .
H14A C14 H14B 109.5 .
O9 C14 H14C 109.5 .
H14A C14 H14C 109.5 .
H14B C14 H14C 109.5 .
C20 C15 C16 120.1(3) .
C20 C15 C1 119.9(4) .
C16 C15 C1 120.0(3) .
C17 C16 C15 120.0(4) .
C17 C16 H16 120.0 .
C15 C16 H16 120.0 .
C18 C17 C16 120.1(5) .
C18 C17 H17 119.9 .
C16 C17 H17 119.9 .
C17 C18 C19 120.3(4) .
C17 C18 H18 119.9 .
C19 C18 H18 119.9 .
C18 C19 C20 120.7(5) .
C18 C19 H19 119.7 .
C20 C19 H19 119.7 .
C15 C20 C19 118.7(5) .
C15 C20 H20 120.6 .
C19 C20 H20 120.6 .
C26 C21 C22 119.7(3) .
C26 C21 C7 121.7(3) .
C22 C21 C7 118.5(3) .
C23 C22 C21 119.3(4) .
C23 C22 H22 120.4 .
C21 C22 H22 120.4 .
C24 C23 C22 120.9(4) .
C24 C23 H23 119.6 .
C22 C23 H23 119.6 .
C23 C24 C25 120.1(4) .
C23 C24 H24 120.0 .
C25 C24 H24 120.0 .
C24 C25 C26 119.9(4) .
C24 C25 H25 120.0 .
C26 C25 H25 120.0 .
C25 C26 C21 120.1(4) .
C25 C26 H26 120.0 .
C21 C26 H26 120.0 .
C32 C27 C28 119.6(3) .
C32 C27 N3 120.5(3) .
C28 C27 N3 119.6(3) .
O28 C28 C29 123.9(3) .
O28 C28 C27 116.1(3) .
C29 C28 C27 119.9(3) .
C28 O28 C33 117.2(2) .
C30 C29 C28 119.6(3) .
C30 C29 H29 120.2 .
C28 C29 H29 120.2 .
C31 C30 C29 120.8(3) .
C31 C30 H30 119.6 .
C29 C30 H30 119.6 .
C30 C31 C32 119.6(3) .
C30 C31 H31 120.2 .
C32 C31 H31 120.2 .
C27 C32 C31 120.4(3) .
C27 C32 H32 119.8 .
C31 C32 H32 119.8 .
O28 C33 H33A 109.5 .
O28 C33 H33B 109.5 .
H33A C33 H33B 109.5 .
O28 C33 H33C 109.5 .
H33A C33 H33C 109.5 .
H33B C33 H33C 109.5 .
N4 C34 C48 125.4(3) .
N4 C34 C35 113.8(2) .
C48 C34 C35 120.8(3) .
N5 C35 C36 120.1(3) .
N5 C35 C34 112.4(3) .
C36 C35 C34 127.5(3) .
C35 C36 C37 118.7(3) .
C35 C36 H36 120.7 .
C37 C36 H36 120.7 .
C36 C37 C38 120.2(3) .
C36 C37 H37 119.9 .
C38 C37 H37 119.9 .
C39 C38 C37 118.4(3) .
C39 C38 H38 120.8 .
C37 C38 H38 120.8 .
N5 C39 C38 120.7(3) .
N5 C39 C40 111.9(3) .
C38 C39 C40 127.4(3) .
N6 C40 C54 124.8(3) .
N6 C40 C39 113.9(2) .
C54 C40 C39 121.2(3) .
C46 C41 C42 119.9(3) .
C46 C41 N4 120.5(3) .
C42 C41 N4 119.2(3) .
O42 C42 C43 124.5(3) .
O42 C42 C41 115.9(3) .
C43 C42 C41 119.6(3) .
C42 O42 C47 117.9(3) .
C44 C43 C42 119.6(3) .
C44 C43 H43 120.2 .
C42 C43 H43 120.2 .
C43 C44 C45 121.4(4) .
C43 C44 H44 119.3 .
C45 C44 H44 119.3 .
C46 C45 C44 119.0(4) .
C46 C45 H45 120.5 .
C44 C45 H45 120.5 .
C41 C46 C45 120.4(3) .
C41 C46 H46 119.8 .
C45 C46 H46 119.8 .
O42 C47 H47A 109.5 .
O42 C47 H47B 109.5 .
H47A C47 H47B 109.5 .
O42 C47 H47C 109.5 .
H47A C47 H47C 109.5 .
H47B C47 H47C 109.5 .
C53 C48 C49 119.6(3) .
C53 C48 C34 119.1(3) .
C49 C48 C34 121.3(3) .
C48 C49 C50 119.5(4) .
C48 C49 H49 120.2 .
C50 C49 H49 120.2 .
C51 C50 C49 120.1(4) .
C51 C50 H50 119.9 .
C49 C50 H50 119.9 .
C52 C51 C50 120.5(4) .
C52 C51 H51 119.8 .
C50 C51 H51 119.8 .
C51 C52 C53 119.6(4) .
C51 C52 H52 120.2 .
C53 C52 H52 120.2 .
C48 C53 C52 120.7(4) .
C48 C53 H53 119.7 .
C52 C53 H53 119.7 .
C59 C54 C55 120.4(3) .
C59 C54 C40 118.0(3) .
C55 C54 C40 121.5(3) .
C54 C55 C56 118.8(4) .
C54 C55 H55 120.6 .
C56 C55 H55 120.6 .
C57 C56 C55 120.5(5) .
C57 C56 H56 119.8 .
C55 C56 H56 119.8 .
C56 C57 C58 120.7(4) .
C56 C57 H57 119.6 .
C58 C57 H57 119.6 .
C57 C58 C59 120.3(5) .
C57 C58 H58 119.9 .
C59 C58 H58 119.9 .
C58 C59 C54 119.3(5) .
C58 C59 H59 120.4 .
C54 C59 H59 120.4 .
C65 C60 C61 119.8(3) .
C65 C60 N6 121.0(2) .
C61 C60 N6 118.7(3) .
C61 O61 C66 117.3(3) .
O61 C61 C62 124.5(3) .
O61 C61 C60 116.1(3) .
C62 C61 C60 119.3(3) .
C63 C62 C61 120.3(3) .
C63 C62 H62 119.8 .
C61 C62 H62 119.8 .
C62 C63 C64 120.9(3) .
C62 C63 H63 119.6 .
C64 C63 H63 119.6 .
C65 C64 C63 119.2(3) .
C65 C64 H64 120.4 .
C63 C64 H64 120.4 .
C60 C65 C64 120.6(3) .
C60 C65 H65 119.7 .
C64 C65 H65 119.7 .
O61 C66 H66A 109.5 .
O61 C66 H66B 109.5 .
H66A C66 H66B 109.5 .
O61 C66 H66C 109.5 .
H66A C66 H66C 109.5 .
H66B C66 H66C 109.5 .
Cl74 Al71 Cl71 107.98(12) .
Cl74 Al71 Cl72 112.43(13) .
Cl71 Al71 Cl72 108.24(10) .
Cl74 Al71 Cl73 110.55(12) .
Cl71 Al71 Cl73 107.89(11) .
Cl72 Al71 Cl73 109.61(11) .
Cl7D Al7A Cl7A 110.7(3) .
Cl7D Al7A Cl7C 107.7(2) .
Cl7A Al7A Cl7C 110.4(2) .
Cl7D Al7A Cl7B 111.4(2) .
Cl7A Al7A Cl7B 108.9(2) .
Cl7C Al7A Cl7B 107.8(2) .
Cl75 Al75 Cl78 114.9(3) .
Cl75 Al75 Cl76 113.4(3) .
Cl78 Al75 Cl76 109.5(3) .
Cl75 Al75 Cl77 109.8(3) .
Cl78 Al75 Cl77 105.4(3) .
Cl76 Al75 Cl77 102.9(3) .
Cl7F Al7E Cl7G 114.4(2) .
Cl7F Al7E Cl7E 112.1(3) .
Cl7G Al7E Cl7E 107.9(3) .
Cl7F Al7E Cl7H 107.9(2) .
Cl7G Al7E Cl7H 108.4(2) .
Cl7E Al7E Cl7H 105.8(3) .
Cl7K Al7J Cl7I 109.36(19) .
Cl7K Al7J Cl7L 108.88(14) .
Cl7I Al7J Cl7L 108.8(2) .
Cl7K Al7J Cl7J 111.17(19) .
Cl7I Al7J Cl7J 110.06(19) .
Cl7L Al7J Cl7J 108.56(17) .
Al7J Cl7L Cl7L 170.36(19) 2_777
C81 O81 C84 108.8(4) .
O81 C81 C82 107.5(4) .
O81 C81 H81A 110.2 .
C82 C81 H81A 110.2 .
O81 C81 H81B 110.2 .
C82 C81 H81B 110.2 .
H81A C81 H81B 108.5 .
C83 C82 C81 103.7(4) .
C83 C82 H82A 111.0 .
C81 C82 H82A 111.0 .
C83 C82 H82B 111.0 .
C81 C82 H82B 111.0 .
H82A C82 H82B 109.0 .
C82 C83 C84 102.4(5) .
C82 C83 H83A 111.3 .
C84 C83 H83A 111.3 .
C82 C83 H83B 111.3 .
C84 C83 H83B 111.3 .
H83A C83 H83B 109.2 .
O81 C84 C83 104.3(5) .
O81 C84 H84A 110.9 .
C83 C84 H84A 110.9 .
O81 C84 H84B 110.9 .
C83 C84 H84B 110.9 .
H84A C84 H84B 108.9 .
C91 O91 C94 108.2(4) .
O91 C91 C92 109.3(5) .
O91 C91 H91A 109.8 .
C92 C91 H91A 109.8 .
O91 C91 H91B 109.8 .
C92 C91 H91B 109.8 .
H91A C91 H91B 108.3 .
C91 C92 C93 103.6(5) .
C91 C92 H92A 111.0 .
C93 C92 H92A 111.0 .
C91 C92 H92B 111.0 .
C93 C92 H92B 111.0 .
H92A C92 H92B 109.0 .
C94 C93 C92 105.6(5) .
C94 C93 H93A 110.6 .
C92 C93 H93A 110.6 .
C94 C93 H93B 110.6 .
C92 C93 H93B 110.6 .
H93A C93 H93B 108.8 .
O91 C94 C93 105.6(5) .
O91 C94 H94A 110.6 .
C93 C94 H94A 110.6 .
O91 C94 H94B 110.6 .
C93 C94 H94B 110.6 .
H94A C94 H94B 108.8 .

loop_
_geom_bond_atom_site_label_1
_geom_bond_atom_site_label_2
_geom_bond_distance
_geom_bond_site_symmetry_2
Al1 N2 1.875(3) .
Al1 N5 1.925(3) .
Al1 N3 2.023(2) .
Al1 N1 2.026(2) .
Al1 N6 2.046(2) .
Al1 N4 2.049(2) .
C1 N1 1.322(4) .
C1 C2 1.452(4) .
C1 C15 1.478(4) .
N1 C8 1.433(4) .
C2 N2 1.362(4) .
C2 C3 1.378(5) .
N2 C6 1.359(4) .
C3 C4 1.387(5) .
C3 H3 0.9500 .
N3 C7 1.316(4) .
N3 C27 1.431(4) .
C4 C5 1.393(6) .
C4 H4 0.9500 .
N4 C34 1.303(4) .
N4 C41 1.442(4) .
C5 C6 1.376(5) .
C5 H5 0.9500 .
N5 C35 1.346(4) .
N5 C39 1.348(4) .
C6 C7 1.463(4) .
N6 C40 1.305(4) .
N6 C60 1.439(4) .
C7 C21 1.476(4) .
C8 C13 1.387(4) .
C8 C9 1.407(4) .
C9 O9 1.365(4) .
C9 C10 1.389(5) .
O9 C14 1.426(4) .
C10 C11 1.389(5) .
C10 H10 0.9500 .
C11 C12 1.386(5) .
C11 H11 0.9500 .
C12 C13 1.386(5) .
C12 H12 0.9500 .
C13 H13 0.9500 .
C14 H14A 0.9800 .
C14 H14B 0.9800 .
C14 H14C 0.9800 .
C15 C20 1.384(5) .
C15 C16 1.391(5) .
C16 C17 1.390(5) .
C16 H16 0.9500 .
C17 C18 1.358(9) .
C17 H17 0.9500 .
C18 C19 1.383(11) .
C18 H18 0.9500 .
C19 C20 1.397(7) .
C19 H19 0.9500 .
C20 H20 0.9500 .
C21 C26 1.389(5) .
C21 C22 1.395(5) .
C22 C23 1.392(5) .
C22 H22 0.9500 .
C23 C24 1.367(7) .
C23 H23 0.9500 .
C24 C25 1.387(7) .
C24 H24 0.9500 .
C25 C26 1.388(5) .
C25 H25 0.9500 .
C26 H26 0.9500 .
C27 C32 1.385(5) .
C27 C28 1.399(4) .
C28 O28 1.370(4) .
C28 C29 1.391(5) .
O28 C33 1.428(4) .
C29 C30 1.388(5) .
C29 H29 0.9500 .
C30 C31 1.378(5) .
C30 H30 0.9500 .
C31 C32 1.394(5) .
C31 H31 0.9500 .
C32 H32 0.9500 .
C33 H33A 0.9800 .
C33 H33B 0.9800 .
C33 H33C 0.9800 .
C34 C48 1.476(4) .
C34 C35 1.483(4) .
C35 C36 1.385(5) .
C36 C37 1.391(5) .
C36 H36 0.9500 .
C37 C38 1.392(5) .
C37 H37 0.9500 .
C38 C39 1.376(5) .
C38 H38 0.9500 .
C39 C40 1.485(4) .
C40 C54 1.476(4) .
C41 C46 1.381(5) .
C41 C42 1.412(4) .
C42 O42 1.362(4) .
C42 C43 1.388(5) .
O42 C47 1.430(4) .
C43 C44 1.377(6) .
C43 H43 0.9500 .
C44 C45 1.393(6) .
C44 H44 0.9500 .
C45 C46 1.392(5) .
C45 H45 0.9500 .
C46 H46 0.9500 .
C47 H47A 0.9800 .
C47 H47B 0.9800 .
C47 H47C 0.9800 .
C48 C53 1.386(5) .
C48 C49 1.393(5) .
C49 C50 1.393(5) .
C49 H49 0.9500 .
C50 C51 1.384(7) .
C50 H50 0.9500 .
C51 C52 1.378(7) .
C51 H51 0.9500 .
C52 C53 1.387(5) .
C52 H52 0.9500 .
C53 H53 0.9500 .
C54 C59 1.388(5) .
C54 C55 1.389(5) .
C55 C56 1.394(5) .
C55 H55 0.9500 .
C56 C57 1.357(8) .
C56 H56 0.9500 .
C57 C58 1.374(9) .
C57 H57 0.9500 .
C58 C59 1.381(6) .
C58 H58 0.9500 .
C59 H59 0.9500 .
C60 C65 1.384(4) .
C60 C61 1.408(4) .
O61 C61 1.366(4) .
O61 C66 1.431(4) .
C61 C62 1.387(5) .
C62 C63 1.374(5) .
C62 H62 0.9500 .
C63 C64 1.393(5) .
C63 H63 0.9500 .
C64 C65 1.387(5) .
C64 H64 0.9500 .
C65 H65 0.9500 .
C66 H66A 0.9800 .
C66 H66B 0.9800 .
C66 H66C 0.9800 .
Al71 Cl74 2.110(3) .
Al71 Cl71 2.120(2) .
Al71 Cl72 2.134(3) .
Al71 Cl73 2.145(2) .
Al7A Cl7D 2.102(5) .
Al7A Cl7A 2.127(5) .
Al7A Cl7C 2.129(4) .
Al7A Cl7B 2.134(5) .
Al75 Cl75 2.045(7) .
Al75 Cl78 2.095(5) .
Al75 Cl76 2.138(7) .
Al75 Cl77 2.209(5) .
Al7E Cl7F 2.024(5) .
Al7E Cl7G 2.079(4) .
Al7E Cl7E 2.113(6) .
Al7E Cl7H 2.165(4) .
Al7J Cl7K 2.121(3) .
Al7J Cl7I 2.122(4) .
Al7J Cl7L 2.138(3) .
Al7J Cl7J 2.153(3) .
Cl7L Cl7L 2.230(4) 2_777
O81 C81 1.397(6) .
O81 C84 1.405(8) .
C81 C82 1.492(6) .
C81 H81A 0.9900 .
C81 H81B 0.9900 .
C82 C83 1.458(8) .
C82 H82A 0.9900 .
C82 H82B 0.9900 .
C83 C84 1.499(8) .
C83 H83A 0.9900 .
C83 H83B 0.9900 .
C84 H84A 0.9900 .
C84 H84B 0.9900 .
O91 C91 1.390(7) .
O91 C94 1.413(6) .
C91 C92 1.474(8) .
C91 H91A 0.9900 .
C91 H91B 0.9900 .
C92 C93 1.486(9) .
C92 H92A 0.9900 .
C92 H92B 0.9900 .
C93 C94 1.460(8) .
C93 H93A 0.9900 .
C93 H93B 0.9900 .
C94 H94A 0.9900 .
C94 H94B 0.9900 .

loop_
_geom_hbond_atom_site_label_D
_geom_hbond_atom_site_label_H
_geom_hbond_atom_site_label_A
_geom_hbond_distance_DH
_geom_hbond_distance_HA
_geom_hbond_distance_DA
_geom_hbond_angle_DHA
_geom_hbond_site_symmetry_A
_geom_hbond_publ_flag
C3 H3 Cl73^a 0.95 2.83 3.492(4) 127.3 . yes
C5 H5 Cl73^a 0.95 2.82 3.627(4) 143.1 2_666 yes
C13 H13 O61 0.95 2.56 3.387(4) 145.2 . yes
C29 H29 Cl7B^b 0.95 2.86 3.791(5) 166.8 1_545 yes
C32 H32 O42 0.95 2.48 3.251(4) 138.2 . yes
C33 H33A Cl7B^b 0.98 2.97 3.451(5) 111.2 1_545 yes
C43 H43 O81 0.95 2.57 3.363(5) 140.8 1_655 yes
C46 H46 O9 0.95 2.53 3.276(4) 136.1 . yes
C65 H65 O28 0.95 2.53 3.327(4) 141.6 . yes
C92 H92A Cl78^a 0.99 2.90 3.762(9) 146.3 2_766 yes
C94 H94A Cl71^a 0.99 2.96 3.812(5) 145.2 2_666 yes
C94 H94B Cl7K^c 0.99 2.91 3.665(6) 134.0 2_766 yes

loop_
_geom_torsion_atom_site_label_1
_geom_torsion_atom_site_label_2
_geom_torsion_atom_site_label_3
_geom_torsion_atom_site_label_4
_geom_torsion
C2 C1 N1 C8 166.8(2)
C15 C1 N1 C8 -12.6(4)
C2 C1 N1 Al1 -0.8(3)
C15 C1 N1 Al1 179.8(2)
N1 C1 C2 N2 -3.5(3)
C15 C1 C2 N2 175.9(3)
N1 C1 C2 C3 178.4(3)
C15 C1 C2 C3 -2.2(5)
C3 C2 N2 C6 3.1(4)
C1 C2 N2 C6 -175.2(2)
C3 C2 N2 Al1 -175.0(2)
C1 C2 N2 Al1 6.7(3)
N3 Al1 N2 C6 -3.3(2)
N1 Al1 N2 C6 176.2(2)
N6 Al1 N2 C6 -93.4(2)
N4 Al1 N2 C6 86.5(2)
N3 Al1 N2 C2 174.9(2)
N1 Al1 N2 C2 -5.7(2)
N6 Al1 N2 C2 84.8(2)
N4 Al1 N2 C2 -95.3(2)
N2 C2 C3 C4 -4.7(5)
C1 C2 C3 C4 173.3(4)
C2 C3 C4 C5 2.2(7)
C3 C4 C5 C6 1.9(7)
C2 N2 C6 C5 1.2(5)
Al1 N2 C6 C5 179.3(3)
C2 N2 C6 C7 -176.6(2)
Al1 N2 C6 C7 1.5(3)
C4 C5 C6 N2 -3.6(6)
C4 C5 C6 C7 173.8(4)
C27 N3 C7 C6 165.7(2)
Al1 N3 C7 C6 -5.1(3)
C27 N3 C7 C21 -17.7(4)
Al1 N3 C7 C21 171.5(2)
N2 C6 C7 N3 2.6(4)
C5 C6 C7 N3 -175.0(3)
N2 C6 C7 C21 -174.2(3)
C5 C6 C7 C21 8.3(5)
C1 N1 C8 C13 126.7(3)
Al1 N1 C8 C13 -66.8(3)
C1 N1 C8 C9 -59.6(4)
Al1 N1 C8 C9 106.9(3)
C13 C8 C9 O9 176.9(3)
N1 C8 C9 O9 3.1(4)
C13 C8 C9 C10 -0.7(5)
N1 C8 C9 C10 -174.4(3)
C10 C9 O9 C14 -20.5(5)
C8 C9 O9 C14 162.1(3)
O9 C9 C10 C11 -176.3(3)
C8 C9 C10 C11 1.1(5)
C9 C10 C11 C12 -0.3(6)
C10 C11 C12 C13 -0.8(5)
C11 C12 C13 C8 1.2(5)
C9 C8 C13 C12 -0.5(4)
N1 C8 C13 C12 173.3(3)
N1 C1 C15 C20 -51.8(5)
C2 C1 C15 C20 128.8(4)
N1 C1 C15 C16 127.7(4)
C2 C1 C15 C16 -51.6(4)
C20 C15 C16 C17 2.1(6)
C1 C15 C16 C17 -177.4(4)
C15 C16 C17 C18 -1.3(8)
C16 C17 C18 C19 -0.7(10)
C17 C18 C19 C20 1.9(11)
C16 C15 C20 C19 -0.9(7)
C1 C15 C20 C19 178.6(5)
C18 C19 C20 C15 -1.1(10)
N3 C7 C21 C26 128.3(4)
C6 C7 C21 C26 -55.3(4)
N3 C7 C21 C22 -54.6(4)
C6 C7 C21 C22 121.8(4)
C26 C21 C22 C23 0.7(6)
C7 C21 C22 C23 -176.5(4)
C21 C22 C23 C24 -1.1(7)
C22 C23 C24 C25 0.2(7)
C23 C24 C25 C26 1.2(7)
C24 C25 C26 C21 -1.6(6)
C22 C21 C26 C25 0.7(6)
C7 C21 C26 C25 177.8(3)
C7 N3 C27 C32 128.6(3)
Al1 N3 C27 C32 -61.6(3)
C7 N3 C27 C28 -57.3(4)
Al1 N3 C27 C28 112.5(3)
C32 C27 C28 O28 175.9(3)
N3 C27 C28 O28 1.8(4)
C32 C27 C28 C29 -2.2(4)
N3 C27 C28 C29 -176.3(3)
C29 C28 O28 C33 -14.5(4)
C27 C28 O28 C33 167.4(3)
O28 C28 C29 C30 -176.2(3)
C27 C28 C29 C30 1.7(5)
C28 C29 C30 C31 -0.3(5)
C29 C30 C31 C32 -0.7(5)
C28 C27 C32 C31 1.2(4)
N3 C27 C32 C31 175.2(3)
C30 C31 C32 C27 0.3(5)
C41 N4 C34 C48 13.1(4)
Al1 N4 C34 C48 -175.5(2)
C41 N4 C34 C35 -166.9(3)
Al1 N4 C34 C35 4.5(3)
C39 N5 C35 C36 -3.5(4)
Al1 N5 C35 C36 172.2(2)
C39 N5 C35 C34 176.4(2)
Al1 N5 C35 C34 -7.9(3)
N4 C34 C35 N5 1.8(4)
C48 C34 C35 N5 -178.2(3)
N4 C34 C35 C36 -178.3(3)
C48 C34 C35 C36 1.7(5)
N5 C35 C36 C37 4.7(5)
C34 C35 C36 C37 -175.2(3)
C35 C36 C37 C38 -1.4(5)
C36 C37 C38 C39 -3.1(5)
C35 N5 C39 C38 -1.2(4)
Al1 N5 C39 C38 -176.9(2)
C35 N5 C39 C40 175.0(2)
Al1 N5 C39 C40 -0.6(3)
C37 C38 C39 N5 4.5(4)
C37 C38 C39 C40 -171.1(3)
C60 N6 C40 C54 17.0(4)
Al1 N6 C40 C54 -171.8(2)
C60 N6 C40 C39 -164.5(2)
Al1 N6 C40 C39 6.7(3)
N5 C39 C40 N6 -4.1(3)
C38 C39 C40 N6 171.8(3)
N5 C39 C40 C54 174.5(2)
C38 C39 C40 C54 -9.6(4)
C34 N4 C41 C46 -126.6(3)
Al1 N4 C41 C46 62.6(3)
C34 N4 C41 C42 60.5(4)
Al1 N4 C41 C42 -110.3(3)
C46 C41 C42 O42 -177.3(3)
N4 C41 C42 O42 -4.4(4)
C46 C41 C42 C43 0.9(5)
N4 C41 C42 C43 173.8(3)
C43 C42 O42 C47 11.4(5)
C41 C42 O42 C47 -170.5(3)
O42 C42 C43 C44 177.6(3)
C41 C42 C43 C44 -0.5(5)
C42 C43 C44 C45 0.1(6)
C43 C44 C45 C46 -0.2(6)
C42 C41 C46 C45 -1.0(5)
N4 C41 C46 C45 -173.8(3)
C44 C45 C46 C41 0.6(6)
N4 C34 C48 C53 51.6(4)
C35 C34 C48 C53 -128.4(3)
N4 C34 C48 C49 -129.9(4)
C35 C34 C48 C49 50.1(4)
C53 C48 C49 C50 -0.1(5)
C34 C48 C49 C50 -178.6(3)
C48 C49 C50 C51 1.0(6)
C49 C50 C51 C52 -1.3(7)
C50 C51 C52 C53 0.7(7)
C49 C48 C53 C52 -0.6(5)
C34 C48 C53 C52 178.0(3)
C51 C52 C53 C48 0.3(6)
N6 C40 C54 C59 54.2(4)
C39 C40 C54 C59 -124.2(3)
N6 C40 C54 C55 -126.9(3)
C39 C40 C54 C55 54.7(4)
C59 C54 C55 C56 -0.2(5)
C40 C54 C55 C56 -179.0(3)
C54 C55 C56 C57 1.0(6)
C55 C56 C57 C58 -1.3(7)
C56 C57 C58 C59 0.7(7)
C57 C58 C59 C54 0.1(7)
C55 C54 C59 C58 -0.4(6)
C40 C54 C59 C58 178.5(3)
C40 N6 C60 C65 -127.8(3)
Al1 N6 C60 C65 61.5(3)
C40 N6 C60 C61 60.2(4)
Al1 N6 C60 C61 -110.4(3)
C66 O61 C61 C62 16.8(4)
C66 O61 C61 C60 -164.8(3)
C65 C60 C61 O61 -177.7(2)
N6 C60 C61 O61 -5.7(4)
C65 C60 C61 C62 0.7(4)
N6 C60 C61 C62 172.8(3)
O61 C61 C62 C63 177.6(3)
C60 C61 C62 C63 -0.8(5)
C61 C62 C63 C64 0.9(5)
C62 C63 C64 C65 -1.0(5)
C61 C60 C65 C64 -0.8(4)
N6 C60 C65 C64 -172.7(3)
C63 C64 C65 C60 1.0(5)
C84 O81 C81 C82 -6.6(6)
O81 C81 C82 C83 -16.8(5)
C81 C82 C83 C84 31.9(5)
C81 O81 C84 C83 26.9(6)
C82 C83 C84 O81 -36.6(5)
C94 O91 C91 C92 15.2(7)
O91 C91 C92 C93 2.3(8)
C91 C92 C93 C94 -18.1(8)
C91 O91 C94 C93 -26.7(7)
C92 C93 C94 O91 27.6(8)
